data_2220842
loop_
_publ_author_name
'Mambanda, Allen'
'Jaganyi, Deogratius'
'Stewart, Kirsty'

_publ_section_title
;
 <i>N</i>,<i>N</i>-Bis(2-pyridylmethyl)-<i>tert</i>-butylamine
;
_journal_coeditor_code IS2355
_journal_issue 2
_journal_name_full 'Acta Crystallographica Section E'
_journal_page_first o402
_journal_paper_doi 10.1107/S1600536809001366
_journal_volume 65
_journal_year 2009
_chemical_formula_iupac 'C16 H21 N3'
_chemical_formula_moiety 'C16 H21 N3'
_chemical_formula_sum 'C16 H21 N3'
_chemical_formula_weight 255.36
_chemical_name_common 'N,N bis(2-pyridylmethyltert-butylamine'
_chemical_name_systematic
;
<i>N</i>,<i>N</i>-Bis(2-pyridylmethyl)-<i>tert</i>-butylamine
;
_space_group_IT_number 9
_symmetry_cell_setting monoclinic
_symmetry_space_group_name_Hall 'C -2yc'
_symmetry_space_group_name_H-M 'C 1 c 1'
_atom_sites_solution_hydrogens geom
_atom_sites_solution_primary direct
_atom_sites_solution_secondary difmap
_audit_creation_method SHELXL-97
_cell_angle_alpha 90.00
_cell_angle_beta 100.239(4)
_cell_angle_gamma 90.00
_cell_formula_units_Z 4
_cell_length_a 6.1808(3)
_cell_length_b 17.9502(8)
_cell_length_c 13.7079(6)
_cell_measurement_reflns_used 4672
_cell_measurement_temperature 293(2)
_cell_measurement_theta_max 31.9570
_cell_measurement_theta_min 3.9012
_cell_volume 1496.63(12)
_computing_cell_refinement 'CrysAlis RED (Oxford Diffraction, 2008)'
_computing_data_collection 'CrysAlis CCD (Oxford Diffraction, 2008)'
_computing_data_reduction 'CrysAlis RED (Oxford Diffraction, 2008)'
_computing_molecular_graphics 'ORTEP-3 (Farrugia, 1997)'
_computing_publication_material 'WinGX (Farrugia, 1999)'
_computing_structure_refinement 'SHELXL97 (Sheldrick, 2008)'
_computing_structure_solution 'SHELXS97 (Sheldrick, 2008)'
_diffrn_ambient_temperature 293(2)
_diffrn_detector_area_resol_mean 8.4190
_diffrn_measured_fraction_theta_full 0.995
_diffrn_measured_fraction_theta_max 0.929
_diffrn_measurement_device_type 'Oxford Diffraction Xcalibur2 CCD'
_diffrn_measurement_method \w-2\q
_diffrn_radiation_monochromator graphite
_diffrn_radiation_source 'Enhance (Mo)X-Ray Source'
_diffrn_radiation_type MoK\a
_diffrn_radiation_wavelength 0.71073
_diffrn_reflns_av_R_equivalents 0.0122
_diffrn_reflns_av_sigmaI/netI 0.0145
_diffrn_reflns_limit_h_max 7
_diffrn_reflns_limit_h_min -8
_diffrn_reflns_limit_k_max 26
_diffrn_reflns_limit_k_min -26
_diffrn_reflns_limit_l_max 20
_diffrn_reflns_limit_l_min -18
_diffrn_reflns_number 7475
_diffrn_reflns_theta_full 25.00
_diffrn_reflns_theta_max 31.89
_diffrn_reflns_theta_min 4.07
_exptl_absorpt_coefficient_mu 0.068
_exptl_absorpt_correction_T_max 0.9798
_exptl_absorpt_correction_T_min 0.9666
_exptl_absorpt_correction_type multi-scan
_exptl_absorpt_process_details
;
(<i>CrysAlis RED</i>; Oxford Diffraction, 2008)
;
_exptl_crystal_colour colourless
_exptl_crystal_density_diffrn 1.133
_exptl_crystal_density_method 'not measured'
_exptl_crystal_description plate
_exptl_crystal_F_000 552
_exptl_crystal_size_max 0.50
_exptl_crystal_size_mid 0.50
_exptl_crystal_size_min 0.30
_refine_diff_density_max 0.206
_refine_diff_density_min -0.215
_refine_ls_extinction_method none
_refine_ls_goodness_of_fit_ref 1.021
_refine_ls_hydrogen_treatment constr
_refine_ls_matrix_type full
_refine_ls_number_constraints 0
_refine_ls_number_parameters 175
_refine_ls_number_reflns 2392
_refine_ls_number_restraints 2
_refine_ls_restrained_S_all 1.021
_refine_ls_R_factor_all 0.0511
_refine_ls_R_factor_gt 0.0427
_refine_ls_shift/su_max 0.001
_refine_ls_shift/su_mean 0.000
_refine_ls_structure_factor_coef Fsqd
_refine_ls_weighting_details 'calc w=1/[\s^2^(Fo^2^)+(0.0873P)^2^+0.017P] where P=(Fo^2^+2Fc^2^)/3'
_refine_ls_weighting_scheme calc
_refine_ls_wR_factor_gt 0.1146
_refine_ls_wR_factor_ref 0.1194
_reflns_number_gt 2024
_reflns_number_total 2392
_reflns_threshold_expression I>2\s(I)
_cod_data_source_file is2355.cif
_cod_data_source_block I
_cod_original_cell_volume 1496.62(12)
_cod_original_sg_symbol_H-M 'C c'
_cod_database_code 2220842
_cod_database_fobs_code 2220842

loop_
_symmetry_equiv_pos_as_xyz
'x, y, z'
'x, -y, z+1/2'
'x+1/2, y+1/2, z'
'x+1/2, -y+1/2, z+1/2'

loop_
_atom_site_type_symbol
_atom_site_label
_atom_site_fract_x
_atom_site_fract_y
_atom_site_fract_z
_atom_site_U_iso_or_equiv
_atom_site_adp_type
_atom_site_calc_flag
_atom_site_refinement_flags
_atom_site_occupancy
_atom_site_disorder_assembly
_atom_site_disorder_group
C C14 0.2251(5) 0.16330(11) 0.59751(18) 0.0645(6) Uani d . 1 . .
H H20 0.1452 0.1875 0.6425 0.097 Uiso calc R 1 . .
H H21 0.2314 0.1955 0.5421 0.097 Uiso calc R 1 . .
H H19 0.3716 0.1525 0.6311 0.097 Uiso calc R 1 . .
C C15 0.2342(5) 0.05704(14) 0.48509(17) 0.0679(6) Uani d . 1 . .
H H18 0.3767 0.0409 0.5180 0.102 Uiso calc R 1 . .
H H16 0.2508 0.0937 0.4359 0.102 Uiso calc R 1 . .
H H17 0.1537 0.0152 0.4537 0.102 Uiso calc R 1 . .
C C16 -0.1269(5) 0.10773(16) 0.5103(2) 0.0739(7) Uani d . 1 . .
H H15 -0.1940 0.0630 0.4806 0.111 Uiso calc R 1 . .
H H14 -0.1260 0.1449 0.4600 0.111 Uiso calc R 1 . .
H H13 -0.2090 0.1258 0.5586 0.111 Uiso calc R 1 . .
N N3 0.1632(2) 0.14031(8) 0.88126(11) 0.0448(3) Uani d . 1 . .
C C9 0.2329(2) 0.09809(8) 0.81277(11) 0.0365(3) Uani d . 1 . .
N N1 0.1221(2) 0.03781(7) 0.64559(9) 0.0382(3) Uani d . 1 . .
C C3 0.1172(3) -0.09657(8) 0.68278(12) 0.0384(3) Uani d . 1 . .
C C10 0.4530(3) 0.08012(10) 0.81845(13) 0.0434(3) Uani d . 1 . .
H H8 0.4982 0.0513 0.7694 0.052 Uiso calc R 1 . .
C C1 0.1094(3) 0.09104(10) 0.56073(13) 0.0455(4) Uani d . 1 . .
C C2 0.0134(3) -0.03384(10) 0.61861(13) 0.0452(4) Uani d . 1 . .
H H11 0.0200 -0.0449 0.5499 0.054 Uiso calc R 1 . .
H H12 -0.1403 -0.0300 0.6245 0.054 Uiso calc R 1 . .
N N2 -0.0196(2) -0.14516(8) 0.71406(13) 0.0476(3) Uani d . 1 . .
C C8 0.0527(3) 0.06774(11) 0.73393(12) 0.0442(4) Uani d . 1 . .
H H9 -0.0232 0.0287 0.7633 0.053 Uiso calc R 1 . .
H H10 -0.0527 0.1073 0.7137 0.053 Uiso calc R 1 . .
C C12 0.5344(3) 0.14791(10) 0.96934(14) 0.0529(4) Uani d . 1 . .
H H6 0.6329 0.1652 1.0240 0.063 Uiso calc R 1 . .
C C11 0.6047(3) 0.10564(11) 0.89812(15) 0.0501(4) Uani d . 1 . .
H H7 0.7530 0.0941 0.9031 0.060 Uiso calc R 1 . .
C C4 0.3437(3) -0.10609(10) 0.70322(14) 0.0466(4) Uani d . 1 . .
H H4 0.4352 -0.0713 0.6809 0.056 Uiso calc R 1 . .
C C13 0.3140(4) 0.16421(10) 0.95790(14) 0.0519(4) Uani d . 1 . .
H H5 0.2664 0.1935 1.0060 0.062 Uiso calc R 1 . .
C C5 0.4322(3) -0.16716(12) 0.75666(16) 0.0553(5) Uani d . 1 . .
H H3 0.5836 -0.1743 0.7708 0.066 Uiso calc R 1 . .
C C6 0.2920(4) -0.21757(11) 0.78883(17) 0.0567(5) Uani d . 1 . .
H H2 0.3460 -0.2594 0.8252 0.068 Uiso calc R 1 . .
C C7 0.0701(3) -0.20409(10) 0.76555(17) 0.0554(5) Uani d . 1 . .
H H1 -0.0242 -0.2383 0.7871 0.066 Uiso calc R 1 . .

loop_
_atom_site_aniso_label
_atom_site_aniso_U_11
_atom_site_aniso_U_22
_atom_site_aniso_U_33
_atom_site_aniso_U_12
_atom_site_aniso_U_13
_atom_site_aniso_U_23
C14 0.0927(17) 0.0403(9) 0.0584(12) -0.0074(10) 0.0077(11) 0.0060(8)
C15 0.0990(18) 0.0620(12) 0.0486(11) -0.0019(12) 0.0296(11) 0.0014(9)
C16 0.0720(14) 0.0773(16) 0.0638(13) 0.0155(12) -0.0114(11) 0.0176(11)
N3 0.0476(8) 0.0460(7) 0.0408(7) 0.0030(6) 0.0075(6) -0.0021(5)
C9 0.0370(7) 0.0395(7) 0.0324(6) -0.0014(5) 0.0047(5) 0.0033(5)
N1 0.0426(7) 0.0397(6) 0.0307(6) -0.0034(5) 0.0021(5) 0.0008(4)
C3 0.0404(8) 0.0389(7) 0.0347(7) -0.0029(6) 0.0033(5) -0.0005(5)
C10 0.0369(7) 0.0529(9) 0.0396(7) 0.0002(6) 0.0044(6) -0.0019(6)
C1 0.0559(10) 0.0416(8) 0.0371(7) 0.0006(6) 0.0034(7) 0.0054(6)
C2 0.0446(8) 0.0451(8) 0.0409(8) -0.0067(6) -0.0060(6) 0.0039(6)
N2 0.0412(7) 0.0437(7) 0.0568(9) -0.0058(6) 0.0056(6) 0.0045(6)
C8 0.0342(7) 0.0603(10) 0.0369(7) -0.0018(6) 0.0031(6) -0.0030(6)
C12 0.0612(11) 0.0493(9) 0.0427(9) -0.0136(8) -0.0054(8) 0.0022(7)
C11 0.0403(8) 0.0573(10) 0.0493(9) -0.0036(7) -0.0013(7) 0.0072(7)
C4 0.0371(8) 0.0526(9) 0.0514(9) -0.0026(6) 0.0114(7) 0.0003(7)
C13 0.0678(11) 0.0456(8) 0.0413(9) -0.0018(8) 0.0071(8) -0.0066(7)
C5 0.0433(9) 0.0576(10) 0.0637(12) 0.0114(8) 0.0061(8) -0.0027(9)
C6 0.0618(11) 0.0419(8) 0.0640(11) 0.0110(7) 0.0043(9) 0.0033(8)
C7 0.0539(10) 0.0426(9) 0.0702(12) -0.0057(7) 0.0127(9) 0.0088(8)

loop_
_atom_type_symbol
_atom_type_description
_atom_type_scat_dispersion_real
_atom_type_scat_dispersion_imag
_atom_type_scat_source
C C 0.0033 0.0000 'International Tables Vol C Tables 4.2.6.8 and 6.1.1.4'
H H 0.0000 0.0000 'International Tables Vol C Tables 4.2.6.8 and 6.1.1.4'
N N 0.0061 0.0000 'International Tables Vol C Tables 4.2.6.8 and 6.1.1.4'

loop_
_geom_angle_atom_site_label_1
_geom_angle_atom_site_label_2
_geom_angle_atom_site_label_3
_geom_angle_site_symmetry_1
_geom_angle_site_symmetry_3
_geom_angle
_geom_angle_publ_flag
C1 C14 H20 . . 109.5 ?
C1 C14 H21 . . 109.5 ?
H20 C14 H21 . . 109.5 ?
C1 C14 H19 . . 109.5 ?
H20 C14 H19 . . 109.5 ?
H21 C14 H19 . . 109.5 ?
C1 C15 H18 . . 109.5 ?
C1 C15 H16 . . 109.5 ?
H18 C15 H16 . . 109.5 ?
C1 C15 H17 . . 109.5 ?
H18 C15 H17 . . 109.5 ?
H16 C15 H17 . . 109.5 ?
C1 C16 H15 . . 109.5 ?
C1 C16 H14 . . 109.5 ?
H15 C16 H14 . . 109.5 ?
C1 C16 H13 . . 109.5 ?
H15 C16 H13 . . 109.5 ?
H14 C16 H13 . . 109.5 ?
C9 N3 C13 . . 117.70(16) ?
N3 C9 C10 . . 121.88(15) ?
N3 C9 C8 . . 114.75(14) ?
C10 C9 C8 . . 123.24(14) ?
C8 N1 C2 . . 110.06(14) ?
C8 N1 C1 . . 115.35(14) ?
C2 N1 C1 . . 113.90(12) ?
N2 C3 C4 . . 121.83(15) ?
N2 C3 C2 . . 116.63(15) ?
C4 C3 C2 . . 121.42(15) ?
C11 C10 C9 . . 119.16(17) ?
C11 C10 H8 . . 120.4 ?
C9 C10 H8 . . 120.4 ?
N1 C1 C14 . . 109.25(14) ?
N1 C1 C15 . . 108.06(15) ?
C14 C1 C15 . . 107.53(19) ?
N1 C1 C16 . . 112.96(17) ?
C14 C1 C16 . . 109.70(18) ?
C15 C1 C16 . . 109.18(19) ?
N1 C2 C3 . . 112.38(12) ?
N1 C2 H11 . . 109.1 ?
C3 C2 H11 . . 109.1 ?
N1 C2 H12 . . 109.1 ?
C3 C2 H12 . . 109.1 ?
H11 C2 H12 . . 107.9 ?
C7 N2 C3 . . 117.31(16) ?
N1 C8 C9 . . 116.05(14) ?
N1 C8 H9 . . 108.3 ?
C9 C8 H9 . . 108.3 ?
N1 C8 H10 . . 108.3 ?
C9 C8 H10 . . 108.3 ?
H9 C8 H10 . . 107.4 ?
C11 C12 C13 . . 118.10(17) ?
C11 C12 H6 . . 121.0 ?
C13 C12 H6 . . 121.0 ?
C12 C11 C10 . . 119.36(17) ?
C12 C11 H7 . . 120.3 ?
C10 C11 H7 . . 120.3 ?
C5 C4 C3 . . 119.78(16) ?
C5 C4 H4 . . 120.1 ?
C3 C4 H4 . . 120.1 ?
N3 C13 C12 . . 123.79(17) ?
N3 C13 H5 . . 118.1 ?
C12 C13 H5 . . 118.1 ?
C4 C5 C6 . . 118.68(17) ?
C4 C5 H3 . . 120.7 ?
C6 C5 H3 . . 120.7 ?
C7 C6 C5 . . 117.95(18) ?
C7 C6 H2 . . 121.0 ?
C5 C6 H2 . . 121.0 ?
N2 C7 C6 . . 124.45(18) ?
N2 C7 H1 . . 117.8 ?
C6 C7 H1 . . 117.8 ?

loop_
_geom_bond_atom_site_label_1
_geom_bond_atom_site_label_2
_geom_bond_site_symmetry_2
_geom_bond_distance
_geom_bond_publ_flag
C14 C1 . 1.523(3) ?
C14 H20 . 0.9600 ?
C14 H21 . 0.9600 ?
C14 H19 . 0.9600 ?
C15 C1 . 1.525(3) ?
C15 H18 . 0.9600 ?
C15 H16 . 0.9600 ?
C15 H17 . 0.9600 ?
C16 C1 . 1.531(3) ?
C16 H15 . 0.9600 ?
C16 H14 . 0.9600 ?
C16 H13 . 0.9600 ?
N3 C9 . 1.336(2) ?
N3 C13 . 1.345(2) ?
C9 C10 . 1.387(2) ?
C9 C8 . 1.509(2) ?
N1 C8 . 1.457(2) ?
N1 C2 . 1.468(2) ?
N1 C1 . 1.497(2) ?
C3 N2 . 1.338(2) ?
C3 C4 . 1.388(2) ?
C3 C2 . 1.501(2) ?
C10 C11 . 1.385(2) ?
C10 H8 . 0.9300 ?
C2 H11 . 0.9700 ?
C2 H12 . 0.9700 ?
N2 C7 . 1.336(2) ?
C8 H9 . 0.9700 ?
C8 H10 . 0.9700 ?
C12 C11 . 1.367(3) ?
C12 C13 . 1.375(3) ?
C12 H6 . 0.9300 ?
C11 H7 . 0.9300 ?
C4 C5 . 1.377(3) ?
C4 H4 . 0.9300 ?
C13 H5 . 0.9300 ?
C5 C6 . 1.378(3) ?
C5 H3 . 0.9300 ?
C6 C7 . 1.374(3) ?
C6 H2 . 0.9300 ?
C7 H1 . 0.9300 ?

loop_
_geom_hbond_atom_site_label_D
_geom_hbond_atom_site_label_H
_geom_hbond_atom_site_label_A
_geom_hbond_site_symmetry_A
_geom_hbond_distance_DH
_geom_hbond_distance_HA
_geom_hbond_distance_DA
_geom_hbond_angle_DHA
C7 H1 Cg2 3_445 0.93 2.97 3.819(2) 153
C15 H16 Cg1 2_554 0.96 2.94 3.836(2) 156

loop_
_geom_torsion_atom_site_label_1
_geom_torsion_atom_site_label_2
_geom_torsion_atom_site_label_3
_geom_torsion_atom_site_label_4
_geom_torsion_site_symmetry_1
_geom_torsion_site_symmetry_2
_geom_torsion_site_symmetry_3
_geom_torsion_site_symmetry_4
_geom_torsion
_geom_torsion_publ_flag
C13 N3 C9 C10 . . . . -1.1(2) ?
C13 N3 C9 C8 . . . . 174.86(16) ?
N3 C9 C10 C11 . . . . 1.0(2) ?
C8 C9 C10 C11 . . . . -174.62(17) ?
C8 N1 C1 C14 . . . . 50.8(2) ?
C2 N1 C1 C14 . . . . 179.45(17) ?
C8 N1 C1 C15 . . . . 167.47(17) ?
C2 N1 C1 C15 . . . . -63.8(2) ?
C8 N1 C1 C16 . . . . -71.6(2) ?
C2 N1 C1 C16 . . . . 57.1(2) ?
C8 N1 C2 C3 . . . . -77.86(18) ?
C1 N1 C2 C3 . . . . 150.82(15) ?
N2 C3 C2 N1 . . . . 137.29(16) ?
C4 C3 C2 N1 . . . . -46.7(2) ?
C4 C3 N2 C7 . . . . -0.5(3) ?
C2 C3 N2 C7 . . . . 175.54(17) ?
C2 N1 C8 C9 . . . . 134.62(15) ?
C1 N1 C8 C9 . . . . -94.82(18) ?
N3 C9 C8 N1 . . . . 165.09(14) ?
C10 C9 C8 N1 . . . . -19.0(2) ?
C13 C12 C11 C10 . . . . -0.8(3) ?
C9 C10 C11 C12 . . . . 0.0(3) ?
N2 C3 C4 C5 . . . . 0.3(3) ?
C2 C3 C4 C5 . . . . -175.51(17) ?
C9 N3 C13 C12 . . . . 0.3(3) ?
C11 C12 C13 N3 . . . . 0.7(3) ?
C3 C4 C5 C6 . . . . -0.1(3) ?
C4 C5 C6 C7 . . . . 0.1(3) ?
C3 N2 C7 C6 . . . . 0.5(3) ?
C5 C6 C7 N2 . . . . -0.3(3) ?

loop_
_cod_related_entry_id
_cod_related_entry_database
_cod_related_entry_code
1 ChemSpider 9413215
